data_1528032
loop_
_publ_author_name
'Schoenemann, H.'
'Schuster, H.U.'

_publ_section_title
;
 Li1.25 Zn Ge und Li Cu0.93 As - zwei isotype Phasen
;
_journal_name_full 'Zeitschrift fuer Anorganische und Allgemeine Chemie'
_journal_page_first 87
_journal_page_last 94
_journal_volume 432
_journal_year 1977
_chemical_formula_sum 'Ge Li1.08 Zn0.92'
_space_group_IT_number 143
_symmetry_space_group_name_Hall 'P 3'
_symmetry_space_group_name_H-M 'P 3'
_cell_angle_alpha 90
_cell_angle_beta 90
_cell_angle_gamma 120
_cell_formula_units_Z 3
_cell_length_a 4.277
_cell_length_b 4.277
_cell_length_c 9.373
_cell_volume 148.487
_citation_journal_id_ASTM ZAACAB
_cod_data_source_file Schoenemann_ZAACAB_1977_728.cif
_cod_data_source_block Ge1Li1.08Zn0.92
_cod_original_cell_volume 148.4868
_cod_original_formula_sum 'Ge1 Li1.08 Zn0.92'
_cod_database_code 1528032

loop_
_symmetry_equiv_pos_as_xyz
x,y,z
-y,x-y,z
-x+y,-x,z

loop_
_atom_site_label
_atom_site_type_symbol
_atom_site_fract_x
_atom_site_fract_y
_atom_site_fract_z
_atom_site_occupancy
_atom_site_U_iso_or_equiv
Zn2 Zn 0.6667 0.3333 0.07 1 0.0
Zn3 Zn 0.6667 0.3333 0.657 1 0.0
Ge1 Ge 0.3333 0.6667 0 1 0.0
Li2 Li 0 0 0.035 1 0.0
Zn1 Zn 0.3333 0.6667 0.361 0.75 0.0
Li3 Li 0 0 0.362 1 0.0
Ge2 Ge 0.3333 0.6667 0.727 1 0.0
Ge3 Ge 0.6667 0.3333 0.363 1 0.0
Li4 Li 0 0 0.692 1 0.0
Li1 Li 0.3333 0.6667 0.361 0.25 0.0
